data_7247866
loop_
_publ_author_name
'De Beer, Francois J.'
'Jacobs, Frederick J. F.'
'Ntsila, Akho'
'Kama, Dumisani V.'
'Azov, Vladimir A.'

_publ_section_title
;
 Analysis of short contacts in crystals of halogenated amino acids:
 atom--atom interactions vs. energy frameworks
;
_journal_issue 5
_journal_name_full CrystEngComm
_journal_page_first 604
_journal_page_last 619
_journal_paper_doi 10.1039/D3CE01029E
_journal_volume 26
_journal_year 2024
_chemical_formula_moiety 'C9 H16 I N O4'
_chemical_formula_sum 'C9 H16 I N O4'
_chemical_formula_weight 329.13
_space_group_crystal_system orthorhombic
_space_group_IT_number 19
_space_group_name_Hall 'P 2ac 2ab'
_space_group_name_H-M_alt 'P 21 21 21'
_atom_sites_solution_hydrogens mixed
_audit_creation_date 2023-01-24
_audit_creation_method
;
Olex2 1.3
(compiled 2020.11.12 svn.r5f609507 for OlexSys, GUI svn.r6408)
;
_audit_update_record
;
2023-01-26 deposited with the CCDC.	2023-12-11 downloaded from the CCDC.
;
_cell_angle_alpha 90
_cell_angle_beta 90
_cell_angle_gamma 90
_cell_formula_units_Z 4
_cell_length_a 5.1261(9)
_cell_length_b 8.7280(14)
_cell_length_c 29.053(5)
_cell_measurement_reflns_used 9879
_cell_measurement_temperature 100(2)
_cell_measurement_theta_max 58.98
_cell_measurement_theta_min 3.04
_cell_volume 1299.8(4)
_computing_molecular_graphics 'Olex2 1.3 (Dolomanov et al., 2009)'
_computing_publication_material 'Olex2 1.3 (Dolomanov et al., 2009)'
_computing_structure_refinement 'SHELXL 2019/2 (Sheldrick, 2015)'
_diffrn_ambient_temperature 100.0
_diffrn_measured_fraction_theta_full 0.992
_diffrn_measured_fraction_theta_max 0.992
_diffrn_measurement_device_type 'Bruker APEX-II CCD'
_diffrn_measurement_method '\f and \w scans'
_diffrn_radiation_type CuK\a
_diffrn_radiation_wavelength 1.54178
_diffrn_reflns_av_R_equivalents 0.1024
_diffrn_reflns_av_unetI/netI 0.0444
_diffrn_reflns_Laue_measured_fraction_full 0.992
_diffrn_reflns_Laue_measured_fraction_max 0.992
_diffrn_reflns_limit_h_max 5
_diffrn_reflns_limit_h_min -5
_diffrn_reflns_limit_k_max 9
_diffrn_reflns_limit_k_min -8
_diffrn_reflns_limit_l_max 32
_diffrn_reflns_limit_l_min -32
_diffrn_reflns_number 19736
_diffrn_reflns_point_group_measured_fraction_full 0.990
_diffrn_reflns_point_group_measured_fraction_max 0.990
_diffrn_reflns_theta_full 59.312
_diffrn_reflns_theta_max 59.312
_diffrn_reflns_theta_min 3.042
_diffrn_source_current 1.2
_diffrn_source_power 0.06
_diffrn_source_voltage 50.0
_diffrn_standards_number 0
_exptl_absorpt_coefficient_mu 19.359
_exptl_absorpt_correction_T_max 0.7516
_exptl_absorpt_correction_T_min 0.3989
_exptl_absorpt_correction_type multi-scan
_exptl_absorpt_process_details
;
SADABS-2016/2 (Bruker,2016) was used for absorption correction.
wR2(int) was 0.1768 before and 0.1292 after correction.
The Ratio of minimum to maximum transmission is 0.5307.
The \l/2 correction factor is Not present.
;
_exptl_crystal_colour colourless
_exptl_crystal_colour_primary colourless
_exptl_crystal_density_diffrn 1.682
_exptl_crystal_description Plate
_exptl_crystal_F_000 648
_exptl_crystal_size_max 0.083
_exptl_crystal_size_mid 0.077
_exptl_crystal_size_min 0.038
_refine_diff_density_max 1.070
_refine_diff_density_min -0.474
_refine_diff_density_rms 0.124
_refine_ls_abs_structure_details
;
 Refined as an inversion twin.
;
_refine_ls_abs_structure_Flack 0.163(17)
_refine_ls_extinction_method none
_refine_ls_goodness_of_fit_ref 1.044
_refine_ls_hydrogen_treatment mixed
_refine_ls_matrix_type full
_refine_ls_number_parameters 145
_refine_ls_number_reflns 1872
_refine_ls_number_restraints 0
_refine_ls_restrained_S_all 1.044
_refine_ls_R_factor_all 0.0435
_refine_ls_R_factor_gt 0.0411
_refine_ls_shift/su_max 0.000
_refine_ls_shift/su_mean 0.000
_refine_ls_structure_factor_coef Fsqd
_refine_ls_weighting_details 'w=1/[\s^2^(Fo^2^)+(0.0755P)^2^+0.6581P] where P=(Fo^2^+2Fc^2^)/3'
_refine_ls_weighting_scheme calc
_refine_ls_wR_factor_gt 0.1063
_refine_ls_wR_factor_ref 0.1086
_reflns_Friedel_coverage 0.641
_reflns_Friedel_fraction_full 0.988
_reflns_Friedel_fraction_max 0.988
_reflns_number_gt 1769
_reflns_number_total 1872
_reflns_threshold_expression 'I > 2\s(I)'
_cod_data_source_file d3ce01029e2.cif
_cod_data_source_block cu_v4_21ffdb1_0m
_cod_depositor_comments 'Adding full bibliography for 7247865--7247871.cif.'
_cod_original_cell_volume 1299.9(4)
_cod_database_code 7247866
_shelx_shelxl_version_number 2019/2
_shelx_space_group_comment
;
The symmetry employed for this shelxl refinement is uniquely defined
by the following loop, which should always be used as a source of
symmetry information in preference to the above space-group names.
They are only intended as comments.
;
_shelx_estimated_absorpt_t_max 0.527
_shelx_estimated_absorpt_t_min 0.296
_olex2_refinement_description
;
1. Twinned data refinement
 Scales: 0.837(17)
 0.163(17)
2. Fixed Uiso
 At 1.2 times of:
  All C(H) groups, All C(H,H) groups
 At 1.5 times of:
  All C(H,H,H) groups
3.a Ternary CH refined with riding coordinates:
 C2(H2)
3.b Secondary CH2 refined with riding coordinates:
 C3(H3A,H3B)
3.c Idealised Me refined as rotating group:
 C7(H7A,H7B,H7C), C9(H9A,H9B,H9C), C8(H8A,H8B,H8C), C5(H5A,H5B,H5C)
;
_olex2_submission_special_instructions 'No special instructions were received'

loop_
_space_group_symop_operation_xyz
'x, y, z'
'-x+1/2, -y, z+1/2'
'-x, y+1/2, -z+1/2'
'x+1/2, -y+1/2, -z'

loop_
_atom_site_label
_atom_site_type_symbol
_atom_site_fract_x
_atom_site_fract_y
_atom_site_fract_z
_atom_site_U_iso_or_equiv
_atom_site_adp_type
_atom_site_occupancy
_atom_site_site_symmetry_order
_atom_site_calc_flag
_atom_site_refinement_flags_posn
_atom_site_refinement_flags_adp
_atom_site_refinement_flags_occupancy
_atom_site_disorder_assembly
_atom_site_disorder_group
I1 I -0.41888(16) -0.85289(8) -0.63505(2) 0.0530(3) Uani 1 1 d . . . . .
O3 O -0.8602(10) -0.4813(7) -0.60961(19) 0.0268(14) Uani 1 1 d . . . . .
O4 O -0.5672(10) -0.3701(7) -0.65778(17) 0.0260(12) Uani 1 1 d . . . . .
N1 N -0.4241(16) -0.4931(9) -0.5965(2) 0.0265(16) Uani 1 1 d . . . . .
O2 O -0.4682(18) -0.4232(11) -0.5028(3) 0.064(2) Uani 1 1 d . . . . .
C4 C -0.6341(15) -0.4505(10) -0.6210(3) 0.0245(19) Uani 1 1 d . . . . .
C7 C -0.9437(18) -0.1995(10) -0.6688(3) 0.0304(18) Uani 1 1 d . . . . .
H7A H -1.060016 -0.251204 -0.646956 0.046 Uiso 1 1 calc R U . . .
H7B H -1.047789 -0.148242 -0.692484 0.046 Uiso 1 1 calc R U . . .
H7C H -0.838157 -0.123459 -0.652351 0.046 Uiso 1 1 calc R U . . .
C2 C -0.4344(17) -0.6055(10) -0.5614(3) 0.0265(17) Uani 1 1 d . . . . .
H2 H -0.620591 -0.637459 -0.557774 0.032 Uiso 1 1 calc R U . . .
C3 C -0.2735(18) -0.7500(10) -0.5734(3) 0.0322(19) Uani 1 1 d . . . . .
H3A H -0.284348 -0.824417 -0.547739 0.039 Uiso 1 1 calc R U . . .
H3B H -0.088070 -0.721639 -0.577617 0.039 Uiso 1 1 calc R U . . .
C6 C -0.7669(15) -0.3158(11) -0.6910(3) 0.029(2) Uani 1 1 d . . . . .
O1 O -0.1752(19) -0.6062(12) -0.4918(3) 0.077(3) Uani 1 1 d . . . . .
C1 C -0.3390(19) -0.5450(12) -0.5146(3) 0.037(2) Uani 1 1 d . . . . .
C9 C -0.9120(19) -0.4508(11) -0.7117(3) 0.0335(19) Uani 1 1 d . . . . .
H9A H -0.788046 -0.533135 -0.718677 0.050 Uiso 1 1 calc R U . . .
H9B H -0.999151 -0.418464 -0.740127 0.050 Uiso 1 1 calc R U . . .
H9C H -1.042381 -0.488080 -0.689742 0.050 Uiso 1 1 calc R U . . .
C8 C -0.5973(18) -0.2372(12) -0.7276(3) 0.038(2) Uani 1 1 d . . . . .
H8A H -0.495443 -0.155141 -0.713175 0.057 Uiso 1 1 calc R U . . .
H8B H -0.709334 -0.193794 -0.751582 0.057 Uiso 1 1 calc R U . . .
H8C H -0.478678 -0.312511 -0.741288 0.057 Uiso 1 1 calc R U . . .
C5 C -0.408(3) -0.3527(17) -0.4583(4) 0.075(4) Uani 1 1 d . . . . .
H5A H -0.467011 -0.420115 -0.433388 0.113 Uiso 1 1 calc R U . . .
H5B H -0.496654 -0.253667 -0.455892 0.113 Uiso 1 1 calc R U . . .
H5C H -0.218844 -0.337315 -0.455707 0.113 Uiso 1 1 calc R U . . .
H1 H -0.32(2) -0.446(12) -0.601(3) 0.02(3) Uiso 1 1 d . . . . .

loop_
_atom_site_aniso_label
_atom_site_aniso_U_11
_atom_site_aniso_U_22
_atom_site_aniso_U_33
_atom_site_aniso_U_23
_atom_site_aniso_U_13
_atom_site_aniso_U_12
I1 0.0652(5) 0.0486(4) 0.0453(4) -0.0138(3) 0.0004(3) -0.0036(4)
O3 0.015(3) 0.038(3) 0.028(3) 0.007(3) -0.001(2) -0.004(2)
O4 0.015(2) 0.041(3) 0.023(3) 0.012(3) -0.002(2) 0.002(3)
N1 0.018(3) 0.038(4) 0.023(4) 0.006(3) -0.001(3) -0.012(4)
O2 0.088(6) 0.066(6) 0.038(4) -0.018(4) -0.016(4) 0.027(5)
C4 0.022(5) 0.024(4) 0.028(4) -0.004(4) -0.003(3) 0.002(3)
C7 0.030(4) 0.027(5) 0.035(4) -0.001(4) -0.005(4) 0.003(4)
C2 0.023(4) 0.035(5) 0.021(4) 0.005(3) -0.004(3) -0.004(4)
C3 0.031(4) 0.028(5) 0.037(5) 0.013(4) -0.007(4) -0.001(4)
C6 0.014(3) 0.051(6) 0.021(4) 0.009(4) -0.004(3) 0.000(4)
O1 0.088(6) 0.092(7) 0.052(5) -0.006(5) -0.038(5) 0.029(5)
C1 0.046(6) 0.035(6) 0.029(5) 0.006(5) -0.008(4) -0.013(4)
C9 0.031(4) 0.044(5) 0.026(4) -0.009(4) -0.002(4) 0.012(5)
C8 0.023(4) 0.064(6) 0.027(4) 0.022(4) 0.006(4) 0.008(5)
C5 0.112(10) 0.076(9) 0.038(6) -0.022(6) -0.012(7) -0.003(12)

loop_
_atom_type_symbol
_atom_type_description
_atom_type_scat_dispersion_real
_atom_type_scat_dispersion_imag
_atom_type_scat_source
C C 0.0181 0.0091 'International Tables Vol C Tables 4.2.6.8 and 6.1.1.4'
H H 0.0000 0.0000 'International Tables Vol C Tables 4.2.6.8 and 6.1.1.4'
I I -0.3257 6.8362 'International Tables Vol C Tables 4.2.6.8 and 6.1.1.4'
N N 0.0311 0.0180 'International Tables Vol C Tables 4.2.6.8 and 6.1.1.4'
O O 0.0492 0.0322 'International Tables Vol C Tables 4.2.6.8 and 6.1.1.4'

loop_
_geom_angle_atom_site_label_1
_geom_angle_atom_site_label_2
_geom_angle_atom_site_label_3
_geom_angle
_geom_angle_site_symmetry_1
_geom_angle_site_symmetry_3
_geom_angle_publ_flag
C4 O4 C6 121.0(6) . . ?
C4 N1 C2 122.9(8) . . ?
C4 N1 H1 111(8) . . ?
C2 N1 H1 125(8) . . ?
C1 O2 C5 117.9(10) . . ?
O3 C4 O4 125.1(7) . . ?
O3 C4 N1 123.3(8) . . ?
O4 C4 N1 111.5(7) . . ?
H7A C7 H7B 109.5 . . ?
H7A C7 H7C 109.5 . . ?
H7B C7 H7C 109.5 . . ?
C6 C7 H7A 109.5 . . ?
C6 C7 H7B 109.5 . . ?
C6 C7 H7C 109.5 . . ?
N1 C2 H2 107.8 . . ?
N1 C2 C3 112.5(7) . . ?
N1 C2 C1 112.8(7) . . ?
C3 C2 H2 107.8 . . ?
C1 C2 H2 107.8 . . ?
C1 C2 C3 108.0(7) . . ?
I1 C3 H3A 109.6 . . ?
I1 C3 H3B 109.6 . . ?
C2 C3 I1 110.2(5) . . ?
C2 C3 H3A 109.6 . . ?
C2 C3 H3B 109.6 . . ?
H3A C3 H3B 108.1 . . ?
O4 C6 C7 110.5(6) . . ?
O4 C6 C9 110.3(7) . . ?
O4 C6 C8 101.6(6) . . ?
C7 C6 C9 113.5(7) . . ?
C7 C6 C8 109.7(8) . . ?
C9 C6 C8 110.5(7) . . ?
O2 C1 C2 110.6(8) . . ?
O1 C1 O2 125.3(10) . . ?
O1 C1 C2 124.0(10) . . ?
C6 C9 H9A 109.5 . . ?
C6 C9 H9B 109.5 . . ?
C6 C9 H9C 109.5 . . ?
H9A C9 H9B 109.5 . . ?
H9A C9 H9C 109.5 . . ?
H9B C9 H9C 109.5 . . ?
C6 C8 H8A 109.5 . . ?
C6 C8 H8B 109.5 . . ?
C6 C8 H8C 109.5 . . ?
H8A C8 H8B 109.5 . . ?
H8A C8 H8C 109.5 . . ?
H8B C8 H8C 109.5 . . ?
O2 C5 H5A 109.5 . . ?
O2 C5 H5B 109.5 . . ?
O2 C5 H5C 109.5 . . ?
H5A C5 H5B 109.5 . . ?
H5A C5 H5C 109.5 . . ?
H5B C5 H5C 109.5 . . ?

loop_
_geom_bond_atom_site_label_1
_geom_bond_atom_site_label_2
_geom_bond_distance
_geom_bond_site_symmetry_2
_geom_bond_publ_flag
I1 C3 2.138(9) . ?
O3 C4 1.235(10) . ?
O4 C4 1.323(10) . ?
O4 C6 1.485(9) . ?
N1 C4 1.343(12) . ?
N1 C2 1.417(11) . ?
N1 H1 0.69(10) . ?
O2 C1 1.299(14) . ?
O2 C5 1.466(13) . ?
C7 H7A 0.9800 . ?
C7 H7B 0.9800 . ?
C7 H7C 0.9800 . ?
C7 C6 1.506(13) . ?
C2 H2 1.0000 . ?
C2 C3 1.547(13) . ?
C2 C1 1.539(12) . ?
C3 H3A 0.9900 . ?
C3 H3B 0.9900 . ?
C6 C9 1.518(13) . ?
C6 C8 1.535(12) . ?
O1 C1 1.195(13) . ?
C9 H9A 0.9800 . ?
C9 H9B 0.9800 . ?
C9 H9C 0.9800 . ?
C8 H8A 0.9800 . ?
C8 H8B 0.9800 . ?
C8 H8C 0.9800 . ?
C5 H5A 0.9800 . ?
C5 H5B 0.9800 . ?
C5 H5C 0.9800 . ?

loop_
_geom_hbond_atom_site_label_D
_geom_hbond_atom_site_label_H
_geom_hbond_atom_site_label_A
_geom_hbond_distance_DH
_geom_hbond_distance_HA
_geom_hbond_distance_DA
_geom_hbond_angle_DHA
_geom_hbond_site_symmetry_A
_geom_hbond_publ_flag
C3 H3B O3 0.99 2.57 3.331(11) 133.2 1_655 yes
N1 H1 O3 0.69(10) 2.39(10) 2.917(10) 135(10) 1_655 yes

loop_
_geom_torsion_atom_site_label_1
_geom_torsion_atom_site_label_2
_geom_torsion_atom_site_label_3
_geom_torsion_atom_site_label_4
_geom_torsion
_geom_torsion_site_symmetry_1
_geom_torsion_site_symmetry_2
_geom_torsion_site_symmetry_3
_geom_torsion_site_symmetry_4
_geom_torsion_publ_flag
N1 C2 C3 I1 -60.1(8) . . . . ?
N1 C2 C1 O2 55.1(11) . . . . ?
N1 C2 C1 O1 -127.6(11) . . . . ?
C4 O4 C6 C7 66.1(10) . . . . ?
C4 O4 C6 C9 -60.3(9) . . . . ?
C4 O4 C6 C8 -177.6(7) . . . . ?
C4 N1 C2 C3 114.9(9) . . . . ?
C4 N1 C2 C1 -122.7(9) . . . . ?
C2 N1 C4 O3 14.8(13) . . . . ?
C2 N1 C4 O4 -166.4(7) . . . . ?
C3 C2 C1 O2 -179.9(8) . . . . ?
C3 C2 C1 O1 -2.6(13) . . . . ?
C6 O4 C4 O3 -3.7(13) . . . . ?
C6 O4 C4 N1 177.6(7) . . . . ?
C1 C2 C3 I1 174.7(5) . . . . ?
C5 O2 C1 C2 178.2(10) . . . . ?
C5 O2 C1 O1 0.9(17) . . . . ?

loop_
_twin_individual_id
_twin_individual_mass_fraction_refined
1 0.837(17)
2 0.163(17)
